data_1569276
loop_
_publ_author_name
'Kurpik, Gracjan'
'Walczak, Anna'
'Markiewicz, Grzegorz'
'Harrowfield, Jack'
'Stefankiewicz, Artur R.'

_publ_section_title
;
 Enhanced catalytic performance derived from coordination-driven
 structural switching between homometallic complexes and heterometallic
 polymeric materials.
;
_journal_issue 21
_journal_name_full Nanoscale
_journal_page_first 9543
_journal_page_last 9550
_journal_paper_doi 10.1039/d3nr01298k
_journal_volume 15
_journal_year 2023
_chemical_formula_moiety 'C48 H60 Ag2 N4 O8, 2(N O3)'
_chemical_formula_sum 'C48 H60 Ag2 N6 O14'
_chemical_formula_weight 1160.76
_space_group_crystal_system monoclinic
_space_group_IT_number 14
_space_group_name_Hall '-P 2yn'
_space_group_name_H-M_alt 'P 1 21/n 1'
_atom_sites_solution_hydrogens geom
_atom_sites_solution_primary iterative
_audit_creation_date 2023-02-23
_audit_creation_method
;
Olex2 1.3
(compiled 2020.11.12 svn.r5f609507 for OlexSys, GUI svn.r6408)
;
_audit_update_record
;
2023-02-23 deposited with the CCDC.	2023-05-12 downloaded from the CCDC.
;
_cell_angle_alpha 90
_cell_angle_beta 117.921(8)
_cell_angle_gamma 90
_cell_formula_units_Z 2
_cell_length_a 17.9156(11)
_cell_length_b 8.6942(4)
_cell_length_c 18.8300(14)
_cell_measurement_reflns_used 10141
_cell_measurement_temperature 293(2)
_cell_measurement_theta_max 26.7620
_cell_measurement_theta_min 3.6410
_cell_volume 2591.6(3)
_computing_cell_refinement 'CrysAlisPro 1.171.41.102a (Rigaku OD, 2021)'
_computing_data_collection 'CrysAlisPro 1.171.41.102a (Rigaku OD, 2021)'
_computing_data_reduction 'CrysAlisPro 1.171.41.102a (Rigaku OD, 2021)'
_computing_molecular_graphics 'Olex2 1.3 (Dolomanov et al., 2009)'
_computing_publication_material 'Olex2 1.3 (Dolomanov et al., 2009)'
_computing_structure_refinement 'SHELXL 2016/6 (Sheldrick, 2015)'
_computing_structure_solution 'olex2.solve 1.3 (Bourhis et al., 2015)'
_diffrn_ambient_temperature 293(2)
_diffrn_detector_area_resol_mean 16.1544
_diffrn_detector_type Eos
_diffrn_measured_fraction_theta_full 0.996
_diffrn_measured_fraction_theta_max 0.870
_diffrn_measurement_details
;
List of Runs (angles in degrees, time in seconds):

  # Type    Start    End  Width  t~exp~   \w     \q     \k     \f   Frames
#--------------------------------------------------------------------------
  1  \w     43.00  68.00   1.00    4.00    --   18.25-134.00-148.00   25
  2  \w     19.00  44.00   1.00    4.00    --   18.25-134.00  30.00   25
  3  \w    -68.00 -43.00   1.00    4.00    --  -19.04 134.00  98.00   25
  4  \w    -82.00 -35.00   1.00    4.00    --  -19.04 134.00 -81.00   47
  5  \w    -25.00  91.00   1.00    4.00    --   18.25  19.00-180.00  116
  6  \w      8.00  34.00   1.00    4.00    --  -19.04  37.00  30.00   26
  7  \w    -20.00  48.00   1.00    4.00    --  -19.04  57.00-150.00   68
  8  \w    -95.00 -40.00   1.00    4.00    --  -19.04-178.00 -60.00   55
  9  \w    -42.00   2.00   1.00    4.00    --  -19.04 -57.00-180.00   44
 10  \w    -83.00 -58.00   1.00    4.00    --  -19.04 -57.00  90.00   25
;
_diffrn_measurement_device 'four-circle diffractometer'
_diffrn_measurement_device_type 'Xcalibur, Eos'
_diffrn_measurement_method '\w scans'
_diffrn_radiation_type MoK\a
_diffrn_radiation_wavelength 0.71073
_diffrn_reflns_av_R_equivalents 0.0293
_diffrn_reflns_av_unetI/netI 0.0316
_diffrn_reflns_Laue_measured_fraction_full 0.996
_diffrn_reflns_Laue_measured_fraction_max 0.870
_diffrn_reflns_limit_h_max 23
_diffrn_reflns_limit_h_min -22
_diffrn_reflns_limit_k_max 11
_diffrn_reflns_limit_k_min -10
_diffrn_reflns_limit_l_max 24
_diffrn_reflns_limit_l_min -23
_diffrn_reflns_number 23174
_diffrn_reflns_point_group_measured_fraction_full 0.996
_diffrn_reflns_point_group_measured_fraction_max 0.870
_diffrn_reflns_theta_full 25.242
_diffrn_reflns_theta_max 29.220
_diffrn_reflns_theta_min 3.481
_exptl_absorpt_coefficient_mu 0.824
_exptl_absorpt_correction_T_max 1.00000
_exptl_absorpt_correction_T_min 0.50512
_exptl_absorpt_correction_type multi-scan
_exptl_absorpt_process_details
;
CrysAlisPro 1.171.41.102a (Rigaku Oxford Diffraction, 2021)
Empirical absorption correction using spherical harmonics,
implemented in SCALE3 ABSPACK scaling algorithm.
;
_exptl_crystal_colour 'clear light colourless'
_exptl_crystal_colour_lustre clear
_exptl_crystal_colour_modifier light
_exptl_crystal_colour_primary colourless
_exptl_crystal_density_diffrn 1.487
_exptl_crystal_description block
_exptl_crystal_F_000 1192
_exptl_crystal_size_max 0.1
_exptl_crystal_size_mid 0.02
_exptl_crystal_size_min 0.02
_refine_diff_density_max 0.429
_refine_diff_density_min -0.430
_refine_diff_density_rms 0.047
_refine_ls_extinction_method none
_refine_ls_goodness_of_fit_ref 1.014
_refine_ls_hydrogen_treatment constr
_refine_ls_matrix_type full
_refine_ls_number_parameters 414
_refine_ls_number_reflns 6122
_refine_ls_number_restraints 0
_refine_ls_restrained_S_all 1.014
_refine_ls_R_factor_all 0.0700
_refine_ls_R_factor_gt 0.0443
_refine_ls_shift/su_max 0.001
_refine_ls_shift/su_mean 0.000
_refine_ls_structure_factor_coef Fsqd
_refine_ls_weighting_details 'w=1/[\s^2^(Fo^2^)+(0.0360P)^2^+1.4941P] where P=(Fo^2^+2Fc^2^)/3'
_refine_ls_weighting_scheme calc
_refine_ls_wR_factor_gt 0.0899
_refine_ls_wR_factor_ref 0.1012
_reflns_Friedel_coverage 0.000
_reflns_number_gt 4381
_reflns_number_total 6122
_reflns_threshold_expression 'I > 2\s(I)'
_cod_data_source_file d3nr01298k2.cif
_cod_data_source_block complexc1
_cod_database_code 1569276
_shelx_shelxl_version_number 2016/6
_shelx_space_group_comment
;
The symmetry employed for this shelxl refinement is uniquely defined
by the following loop, which should always be used as a source of
symmetry information in preference to the above space-group names.
They are only intended as comments.
;
_shelx_estimated_absorpt_t_max 0.984
_shelx_estimated_absorpt_t_min 0.922
_olex2_refinement_description
;
1. Fixed Uiso
 At 1.2 times of:
  All C(H) groups
 At 1.5 times of:
  All C(H,H,H) groups, All O(H) groups
2. Others
 Sof(C11)=Sof(H11D)=Sof(H11E)=Sof(H11F)=Sof(C12)=Sof(H12D)=Sof(H12E)=Sof(H12F)=
 Sof(C10)=Sof(H10D)=Sof(H10E)=Sof(H10F)=1-FVAR(1)
 Sof(C11A)=Sof(H11A)=Sof(H11B)=Sof(H11C)=Sof(C10A)=Sof(H10A)=Sof(H10B)=
 Sof(H10C)=Sof(C12A)=Sof(H12A)=Sof(H12B)=Sof(H12C)=FVAR(1)
 Sof(C22)=Sof(H22D)=Sof(H22E)=Sof(H22F)=Sof(C23)=Sof(H23D)=Sof(H23E)=Sof(H23F)=
 Sof(C24)=Sof(H24D)=Sof(H24E)=Sof(H24F)=1-FVAR(2)
 Sof(C24A)=Sof(H24A)=Sof(H24B)=Sof(H24C)=Sof(C23A)=Sof(H23A)=Sof(H23B)=
 Sof(H23C)=Sof(C22A)=Sof(H22A)=Sof(H22B)=Sof(H22C)=FVAR(2)
 Sof(O7)=Sof(O5)=Sof(O9)=1-FVAR(3)
 Sof(O8)=Sof(O10)=Sof(O6)=FVAR(3)
3.a Aromatic/amide H refined with riding coordinates:
 C14(H14), C7(H7), C19(H19), C4(H4), C2(H2), C13(H13), C1(H1A), C16(H16),
 C17(H17), C5(H5)
3.b Idealised Me refined as rotating group:
 C11A(H11A,H11B,H11C), C24A(H24A,H24B,H24C), C23A(H23A,H23B,H23C), C10A(H10A,
 H10B,H10C), C12A(H12A,H12B,H12C), C22A(H22A,H22B,H22C), C11(H11D,H11E,H11F),
 C12(H12D,H12E,H12F), C10(H10D,H10E,H10F), C22(H22D,H22E,H22F), C23(H23D,H23E,
 H23F), C24(H24D,H24E,H24F)
3.c Idealised tetrahedral OH refined as rotating group:
 O3(H3), O1(H1)
;
_olex2_submission_special_instructions 'No special instructions were received'
_oxdiff_exptl_absorpt_empirical_details
;
Empirical correction (ABSPACK) includes:
- Absorption correction using spherical harmonics
- Frame scaling
;
_publcif_funding_html
;
;

loop_
_space_group_symop_operation_xyz
'x, y, z'
'-x+1/2, y+1/2, -z+1/2'
'-x, -y, -z'
'x-1/2, -y-1/2, z-1/2'

loop_
_atom_site_label
_atom_site_type_symbol
_atom_site_fract_x
_atom_site_fract_y
_atom_site_fract_z
_atom_site_U_iso_or_equiv
_atom_site_adp_type
_atom_site_occupancy
_atom_site_site_symmetry_order
_atom_site_calc_flag
_atom_site_refinement_flags_posn
_atom_site_refinement_flags_adp
_atom_site_refinement_flags_occupancy
_atom_site_disorder_assembly
_atom_site_disorder_group
Ag1 Ag 0.48665(2) 0.52255(3) 0.41365(2) 0.07892(13) Uani 1 1 d . . . . .
O2 O 0.93241(14) 1.0747(3) 0.44040(18) 0.0994(9) Uani 1 1 d . . . . .
N2 N 0.37167(15) 0.3925(3) 0.37409(14) 0.0594(6) Uani 1 1 d . . . . .
O4 O -0.01851(15) 0.0327(3) 0.25139(17) 0.0927(8) Uani 1 1 d . . . . .
N1 N 0.59302(15) 0.6647(3) 0.43284(15) 0.0606(6) Uani 1 1 d . . . . .
O3 O 0.07279(13) 0.2528(3) 0.26212(18) 0.0935(8) Uani 1 1 d . . . . .
H3 H 0.028931 0.205157 0.249868 0.140 Uiso 1 1 calc R U . . .
O1 O 0.87121(13) 0.8573(3) 0.48413(19) 0.1007(9) Uani 1 1 d . . . . .
H1 H 0.907302 0.902386 0.476902 0.151 Uiso 1 1 calc R U . . .
C3 C 0.72699(16) 0.8406(3) 0.44299(15) 0.0484(6) Uani 1 1 d . . . . .
N009 N 0.6253(2) 0.2217(3) 0.5327(2) 0.0754(9) Uani 1 1 d . . . . .
C14 C 0.29596(16) 0.1620(3) 0.36525(16) 0.0514(6) Uani 1 1 d . . . . .
H14 H 0.297269 0.057464 0.376172 0.062 Uiso 1 1 calc R U . . .
C7 C 0.79159(17) 1.0626(3) 0.40672(17) 0.0529(6) Uani 1 1 d . . . . .
H7 H 0.739109 1.110446 0.381329 0.063 Uiso 1 1 calc R U . . .
C15 C 0.21993(16) 0.2380(3) 0.32586(15) 0.0482(6) Uani 1 1 d . . . . .
C8 C 0.86196(19) 1.1343(3) 0.40484(18) 0.0574(7) Uani 1 1 d . . . . .
C6 C 0.79876(16) 0.9268(3) 0.44433(17) 0.0538(6) Uani 1 1 d . . . . .
C19 C 0.12741(18) 0.0135(3) 0.31730(18) 0.0555(7) Uani 1 1 d . . . . .
H19 H 0.174738 -0.047688 0.346030 0.067 Uiso 1 1 calc R U . . .
C18 C 0.13699(17) 0.1629(3) 0.30122(16) 0.0532(6) Uani 1 1 d . . . . .
C4 C 0.64829(17) 0.9054(3) 0.41907(17) 0.0550(7) Uani 1 1 d . . . . .
H4 H 0.639118 1.009137 0.405844 0.066 Uiso 1 1 calc R U . . .
C2 C 0.73729(19) 0.6876(3) 0.46500(19) 0.0606(7) Uani 1 1 d . . . . .
H2 H 0.790106 0.641503 0.484681 0.073 Uiso 1 1 calc R U . . .
C13 C 0.36990(18) 0.2421(3) 0.38828(17) 0.0571(7) Uani 1 1 d . . . . .
H13 H 0.420852 0.189506 0.414846 0.068 Uiso 1 1 calc R U . . .
C1 C 0.6692(2) 0.6040(3) 0.4577(2) 0.0659(8) Uani 1 1 d . . . . .
H1A H 0.676748 0.500010 0.470680 0.079 Uiso 1 1 calc R U . . .
C16 C 0.22198(19) 0.3929(3) 0.30959(18) 0.0631(8) Uani 1 1 d . . . . .
H16 H 0.171952 0.447705 0.281711 0.076 Uiso 1 1 calc R U . . .
C17 C 0.2983(2) 0.4648(3) 0.3349(2) 0.0666(8) Uani 1 1 d . . . . .
H17 H 0.298669 0.569067 0.324091 0.080 Uiso 1 1 calc R U . . .
C20 C 0.0451(2) -0.0492(4) 0.29021(19) 0.0618(7) Uani 1 1 d . . . . .
C5 C 0.58395(18) 0.8143(4) 0.41513(18) 0.0614(7) Uani 1 1 d . . . . .
H5 H 0.531378 0.859074 0.399323 0.074 Uiso 1 1 calc R U . . .
O8 O 0.6951(13) 0.201(2) 0.573(2) 0.202(17) Uani 0.294(18) 1 d . . P A 1
C9 C 0.8534(2) 1.2834(3) 0.3603(2) 0.0685(8) Uani 1 1 d . . . . .
O10 O 0.5738(12) 0.192(4) 0.5448(18) 0.233(18) Uani 0.294(18) 1 d . . P A 1
C21 C 0.0306(2) -0.2134(4) 0.3055(2) 0.0698(9) Uani 1 1 d . . . . .
O6 O 0.5941(17) 0.2604(19) 0.4581(12) 0.114(8) Uani 0.294(18) 1 d . . P A 1
C11A C 0.8110(5) 1.3983(6) 0.3873(4) 0.100(3) Uani 0.757(11) 1 d . . P B 1
H11A H 0.752846 1.369886 0.367721 0.150 Uiso 0.757(11) 1 calc R U P B 1
H11B H 0.813960 1.497788 0.366593 0.150 Uiso 0.757(11) 1 calc R U P B 1
H11C H 0.838564 1.401767 0.444918 0.150 Uiso 0.757(11) 1 calc R U P B 1
C24A C 0.0552(9) -0.3047(10) 0.2504(8) 0.123(4) Uani 0.562(12) 1 d . . P C 1
H24A H 0.024998 -0.265449 0.196614 0.184 Uiso 0.562(12) 1 calc R U P C 1
H24B H 0.041190 -0.411091 0.250986 0.184 Uiso 0.562(12) 1 calc R U P C 1
H24C H 0.114836 -0.294930 0.268915 0.184 Uiso 0.562(12) 1 calc R U P C 1
C23A C 0.0781(9) -0.2543(18) 0.3881(7) 0.145(8) Uani 0.562(12) 1 d . . P C 1
H23A H 0.136498 -0.228830 0.406730 0.217 Uiso 0.562(12) 1 calc R U P C 1
H23B H 0.072926 -0.362833 0.394116 0.217 Uiso 0.562(12) 1 calc R U P C 1
H23C H 0.057028 -0.198916 0.419043 0.217 Uiso 0.562(12) 1 calc R U P C 1
C10A C 0.9445(4) 1.3364(7) 0.3803(6) 0.118(3) Uani 0.757(11) 1 d . . P B 1
H10A H 0.973909 1.369824 0.435256 0.177 Uiso 0.757(11) 1 calc R U P B 1
H10B H 0.941182 1.419805 0.345564 0.177 Uiso 0.757(11) 1 calc R U P B 1
H10C H 0.974471 1.252014 0.372481 0.177 Uiso 0.757(11) 1 calc R U P B 1
C12A C 0.8061(5) 1.2489(7) 0.2727(3) 0.094(2) Uani 0.757(11) 1 d . . P B 1
H12A H 0.836100 1.172769 0.259155 0.140 Uiso 0.757(11) 1 calc R U P B 1
H12B H 0.800624 1.341107 0.242604 0.140 Uiso 0.757(11) 1 calc R U P B 1
H12C H 0.750916 1.210630 0.259899 0.140 Uiso 0.757(11) 1 calc R U P B 1
C22A C -0.0672(5) -0.2393(9) 0.2686(8) 0.110(5) Uani 0.562(12) 1 d . . P C 1
H22A H -0.089308 -0.174573 0.295591 0.165 Uiso 0.562(12) 1 calc R U P C 1
H22B H -0.078110 -0.345050 0.275145 0.165 Uiso 0.562(12) 1 calc R U P C 1
H22C H -0.093915 -0.214155 0.212408 0.165 Uiso 0.562(12) 1 calc R U P C 1
C11 C 0.900(2) 1.412(2) 0.4209(14) 0.127(11) Uani 0.243(11) 1 d . . P B 2
H11D H 0.874874 1.424885 0.456039 0.190 Uiso 0.243(11) 1 calc R U P B 2
H11E H 0.894759 1.506602 0.392592 0.190 Uiso 0.243(11) 1 calc R U P B 2
H11F H 0.958218 1.385712 0.452002 0.190 Uiso 0.243(11) 1 calc R U P B 2
C12 C 0.7507(14) 1.342(3) 0.308(2) 0.20(2) Uani 0.243(11) 1 d . . P B 2
H12D H 0.748448 1.440358 0.283896 0.306 Uiso 0.243(11) 1 calc R U P B 2
H12E H 0.726643 1.350191 0.343910 0.306 Uiso 0.243(11) 1 calc R U P B 2
H12F H 0.719216 1.268319 0.266687 0.306 Uiso 0.243(11) 1 calc R U P B 2
C10 C 0.883(2) 1.278(3) 0.302(2) 0.150(14) Uani 0.243(11) 1 d . . P B 2
H10D H 0.941060 1.245018 0.326744 0.225 Uiso 0.243(11) 1 calc R U P B 2
H10E H 0.879344 1.379186 0.279205 0.225 Uiso 0.243(11) 1 calc R U P B 2
H10F H 0.849358 1.207881 0.259545 0.225 Uiso 0.243(11) 1 calc R U P B 2
C22 C -0.0238(9) -0.2104(11) 0.3510(9) 0.108(5) Uani 0.438(12) 1 d . . P C 2
H22D H 0.006931 -0.158311 0.401480 0.162 Uiso 0.438(12) 1 calc R U P C 2
H22E H -0.035659 -0.313906 0.360413 0.162 Uiso 0.438(12) 1 calc R U P C 2
H22F H -0.075857 -0.157238 0.318914 0.162 Uiso 0.438(12) 1 calc R U P C 2
C23 C 0.1173(12) -0.2949(16) 0.3715(11) 0.114(6) Uani 0.438(12) 1 d . . P C 2
H23D H 0.104892 -0.396378 0.383116 0.172 Uiso 0.438(12) 1 calc R U P C 2
H23E H 0.141506 -0.234862 0.419978 0.172 Uiso 0.438(12) 1 calc R U P C 2
H23F H 0.156738 -0.301416 0.350456 0.172 Uiso 0.438(12) 1 calc R U P C 2
C24 C -0.0022(11) -0.3118(15) 0.2386(7) 0.123(7) Uani 0.438(12) 1 d . . P C 2
H24D H -0.047474 -0.261094 0.193946 0.185 Uiso 0.438(12) 1 calc R U P C 2
H24E H -0.023034 -0.403912 0.251318 0.185 Uiso 0.438(12) 1 calc R U P C 2
H24F H 0.041563 -0.337733 0.224884 0.185 Uiso 0.438(12) 1 calc R U P C 2
O7 O 0.6951(5) 0.2019(11) 0.5462(7) 0.124(3) Uani 0.706(18) 1 d . . P A 2
O5 O 0.5740(7) 0.2712(13) 0.4734(8) 0.175(6) Uani 0.706(18) 1 d . . P A 2
O9 O 0.6084(8) 0.1983(5) 0.5894(8) 0.121(3) Uani 0.706(18) 1 d . . P A 2

loop_
_atom_site_aniso_label
_atom_site_aniso_U_11
_atom_site_aniso_U_22
_atom_site_aniso_U_33
_atom_site_aniso_U_23
_atom_site_aniso_U_13
_atom_site_aniso_U_12
Ag1 0.07739(19) 0.0918(2) 0.07141(19) -0.00635(13) 0.03806(15) -0.03934(14)
O2 0.0557(13) 0.0997(18) 0.148(2) 0.0495(17) 0.0522(15) 0.0085(12)
N2 0.0614(15) 0.0637(16) 0.0537(14) 0.0019(11) 0.0275(12) -0.0166(11)
O4 0.0536(13) 0.0975(18) 0.104(2) 0.0215(15) 0.0176(13) -0.0130(12)
N1 0.0626(15) 0.0637(16) 0.0610(15) -0.0059(12) 0.0335(12) -0.0156(12)
O3 0.0509(12) 0.0809(16) 0.124(2) 0.0365(15) 0.0199(14) -0.0006(11)
O1 0.0519(13) 0.0932(18) 0.157(3) 0.0630(17) 0.0492(15) 0.0153(12)
C3 0.0480(14) 0.0514(15) 0.0479(15) 0.0011(11) 0.0243(12) -0.0027(11)
N009 0.060(2) 0.0474(15) 0.112(3) 0.0004(16) 0.034(2) 0.0001(12)
C14 0.0542(15) 0.0481(15) 0.0512(16) 0.0009(12) 0.0241(13) -0.0060(11)
C7 0.0475(14) 0.0489(15) 0.0593(17) 0.0038(12) 0.0227(13) -0.0005(11)
C15 0.0509(15) 0.0521(15) 0.0409(14) 0.0007(11) 0.0208(12) -0.0069(11)
C8 0.0603(17) 0.0584(17) 0.0581(18) 0.0007(13) 0.0316(15) -0.0061(13)
C6 0.0456(14) 0.0592(17) 0.0567(17) 0.0028(13) 0.0242(13) 0.0007(12)
C19 0.0504(15) 0.0555(17) 0.0611(18) -0.0029(13) 0.0265(13) -0.0071(12)
C18 0.0495(15) 0.0592(17) 0.0475(16) 0.0016(12) 0.0199(13) -0.0030(12)
C4 0.0500(15) 0.0537(16) 0.0600(18) 0.0055(13) 0.0245(13) -0.0008(12)
C2 0.0624(17) 0.0549(17) 0.078(2) 0.0037(14) 0.0443(16) 0.0029(13)
C13 0.0526(16) 0.0599(18) 0.0575(18) 0.0042(13) 0.0247(14) -0.0040(12)
C1 0.081(2) 0.0498(17) 0.081(2) -0.0009(15) 0.0491(18) -0.0043(14)
C16 0.0615(18) 0.0569(18) 0.068(2) 0.0138(14) 0.0277(15) -0.0007(13)
C17 0.075(2) 0.0527(17) 0.068(2) 0.0103(14) 0.0301(17) -0.0115(14)
C20 0.0609(18) 0.0677(19) 0.0599(18) -0.0094(15) 0.0310(15) -0.0179(14)
C5 0.0473(15) 0.073(2) 0.0644(19) 0.0011(15) 0.0267(14) -0.0043(13)
O8 0.097(15) 0.073(10) 0.24(2) 0.018(11) -0.083(15) 0.005(9)
C9 0.082(2) 0.0545(18) 0.076(2) 0.0084(15) 0.0421(19) -0.0061(15)
O10 0.065(10) 0.50(6) 0.128(18) 0.043(19) 0.042(11) -0.005(14)
C21 0.0676(19) 0.066(2) 0.082(2) -0.0105(17) 0.0400(18) -0.0211(15)
O6 0.21(2) 0.045(7) 0.087(10) 0.001(6) 0.067(13) 0.006(8)
C11A 0.145(7) 0.056(3) 0.105(5) 0.012(3) 0.064(5) 0.024(3)
C24A 0.173(10) 0.046(4) 0.203(12) -0.012(5) 0.133(10) -0.016(5)
C23A 0.160(15) 0.160(13) 0.060(6) 0.037(7) 0.007(7) -0.095(11)
C10A 0.100(4) 0.082(4) 0.172(8) 0.027(5) 0.063(5) -0.028(3)
C12A 0.114(5) 0.100(4) 0.066(3) 0.025(3) 0.041(3) 0.009(4)
C22A 0.067(4) 0.087(5) 0.175(12) 0.004(6) 0.055(6) -0.024(3)
C11 0.19(3) 0.069(12) 0.126(18) 0.004(11) 0.082(19) -0.032(15)
C12 0.100(15) 0.16(3) 0.32(5) 0.19(3) 0.07(2) 0.045(16)
C10 0.22(4) 0.123(18) 0.18(3) 0.02(2) 0.15(3) -0.01(2)
C22 0.149(13) 0.088(7) 0.132(13) 0.003(6) 0.102(12) -0.022(6)
C23 0.156(15) 0.061(6) 0.118(12) 0.013(6) 0.057(9) -0.033(7)
C24 0.184(17) 0.113(9) 0.069(7) -0.034(6) 0.057(8) -0.079(10)
O7 0.070(5) 0.122(5) 0.200(8) 0.008(5) 0.081(6) 0.014(3)
O5 0.091(5) 0.138(7) 0.188(12) 0.069(7) -0.023(6) 0.005(4)
O9 0.167(7) 0.083(4) 0.171(7) 0.007(3) 0.128(6) -0.010(3)

loop_
_atom_type_symbol
_atom_type_description
_atom_type_scat_dispersion_real
_atom_type_scat_dispersion_imag
_atom_type_scat_source
C C 0.0033 0.0016 'International Tables Vol C Tables 4.2.6.8 and 6.1.1.4'
H H 0.0000 0.0000 'International Tables Vol C Tables 4.2.6.8 and 6.1.1.4'
Ag Ag -0.8971 1.1015 'International Tables Vol C Tables 4.2.6.8 and 6.1.1.4'
N N 0.0061 0.0033 'International Tables Vol C Tables 4.2.6.8 and 6.1.1.4'
O O 0.0106 0.0060 'International Tables Vol C Tables 4.2.6.8 and 6.1.1.4'

loop_
_geom_angle_atom_site_label_1
_geom_angle_atom_site_label_2
_geom_angle_atom_site_label_3
_geom_angle
_geom_angle_site_symmetry_1
_geom_angle_site_symmetry_3
_geom_angle_publ_flag
N2 Ag1 Ag1 87.07(6) . 3_666 ?
N2 Ag1 N1 170.53(9) . . ?
N1 Ag1 Ag1 101.99(7) . 3_666 ?
C13 N2 Ag1 123.5(2) . . ?
C17 N2 Ag1 118.81(19) . . ?
C17 N2 C13 117.7(2) . . ?
C1 N1 Ag1 120.9(2) . . ?
C1 N1 C5 117.4(2) . . ?
C5 N1 Ag1 121.5(2) . . ?
C18 O3 H3 109.5 . . ?
C6 O1 H1 109.5 . . ?
C4 C3 C6 123.0(2) . . ?
C2 C3 C6 119.4(2) . . ?
C2 C3 C4 117.6(2) . . ?
O8 N009 O6 124(2) . . ?
O10 N009 O8 127(2) . . ?
O10 N009 O6 108.4(17) . . ?
O7 N009 O9 116.8(7) . . ?
O5 N009 O7 123.8(10) . . ?
O5 N009 O9 119.1(9) . . ?
C15 C14 H14 120.3 . . ?
C13 C14 H14 120.3 . . ?
C13 C14 C15 119.4(2) . . ?
C8 C7 H7 119.0 . . ?
C6 C7 H7 119.0 . . ?
C6 C7 C8 121.9(2) . . ?
C14 C15 C18 123.4(2) . . ?
C14 C15 C16 117.6(2) . . ?
C16 C15 C18 119.0(2) . . ?
O2 C8 C7 119.8(3) . . ?
O2 C8 C9 118.3(3) . . ?
C7 C8 C9 121.9(3) . . ?
O1 C6 C3 113.5(2) . . ?
O1 C6 C7 122.1(2) . . ?
C7 C6 C3 124.4(2) . . ?
C18 C19 H19 119.9 . . ?
C18 C19 C20 120.1(3) . . ?
C20 C19 H19 119.9 . . ?
O3 C18 C15 113.8(2) . . ?
O3 C18 C19 122.0(3) . . ?
C19 C18 C15 124.2(3) . . ?
C3 C4 H4 120.5 . . ?
C5 C4 C3 119.1(3) . . ?
C5 C4 H4 120.5 . . ?
C3 C2 H2 120.2 . . ?
C1 C2 C3 119.6(3) . . ?
C1 C2 H2 120.2 . . ?
N2 C13 C14 122.8(3) . . ?
N2 C13 H13 118.6 . . ?
C14 C13 H13 118.6 . . ?
N1 C1 C2 123.0(3) . . ?
N1 C1 H1A 118.5 . . ?
C2 C1 H1A 118.5 . . ?
C15 C16 H16 120.3 . . ?
C17 C16 C15 119.5(3) . . ?
C17 C16 H16 120.3 . . ?
N2 C17 C16 123.0(3) . . ?
N2 C17 H17 118.5 . . ?
C16 C17 H17 118.5 . . ?
O4 C20 C19 120.0(3) . . ?
O4 C20 C21 117.6(3) . . ?
C19 C20 C21 122.5(3) . . ?
N1 C5 C4 123.3(3) . . ?
N1 C5 H5 118.4 . . ?
C4 C5 H5 118.4 . . ?
C8 C9 C10A 107.2(3) . . ?
C8 C9 C11 109.5(8) . . ?
C8 C9 C12 112.2(7) . . ?
C11A C9 C8 108.8(3) . . ?
C11A C9 C10A 111.3(5) . . ?
C11A C9 C12A 113.4(4) . . ?
C12A C9 C8 107.4(3) . . ?
C12A C9 C10A 108.4(5) . . ?
C11 C9 C12 105.8(17) . . ?
C10 C9 C8 115.1(10) . . ?
C10 C9 C11 109.1(15) . . ?
C10 C9 C12 104.7(19) . . ?
C20 C21 C24A 103.5(4) . . ?
C20 C21 C22A 107.9(4) . . ?
C20 C21 C22 107.2(4) . . ?
C20 C21 C23 111.8(6) . . ?
C24A C21 C22A 104.0(6) . . ?
C23A C21 C20 112.2(6) . . ?
C23A C21 C24A 113.4(9) . . ?
C23A C21 C22A 114.9(6) . . ?
C22 C21 C23 101.8(7) . . ?
C24 C21 C20 116.4(6) . . ?
C24 C21 C22 113.2(8) . . ?
C24 C21 C23 105.6(9) . . ?
C9 C11A H11A 109.5 . . ?
C9 C11A H11B 109.5 . . ?
C9 C11A H11C 109.5 . . ?
H11A C11A H11B 109.5 . . ?
H11A C11A H11C 109.5 . . ?
H11B C11A H11C 109.5 . . ?
C21 C24A H24A 109.5 . . ?
C21 C24A H24B 109.5 . . ?
C21 C24A H24C 109.5 . . ?
H24A C24A H24B 109.5 . . ?
H24A C24A H24C 109.5 . . ?
H24B C24A H24C 109.5 . . ?
C21 C23A H23A 109.5 . . ?
C21 C23A H23B 109.5 . . ?
C21 C23A H23C 109.5 . . ?
H23A C23A H23B 109.5 . . ?
H23A C23A H23C 109.5 . . ?
H23B C23A H23C 109.5 . . ?
C9 C10A H10A 109.5 . . ?
C9 C10A H10B 109.5 . . ?
C9 C10A H10C 109.5 . . ?
H10A C10A H10B 109.5 . . ?
H10A C10A H10C 109.5 . . ?
H10B C10A H10C 109.5 . . ?
C9 C12A H12A 109.5 . . ?
C9 C12A H12B 109.5 . . ?
C9 C12A H12C 109.5 . . ?
H12A C12A H12B 109.5 . . ?
H12A C12A H12C 109.5 . . ?
H12B C12A H12C 109.5 . . ?
C21 C22A H22A 109.5 . . ?
C21 C22A H22B 109.5 . . ?
C21 C22A H22C 109.5 . . ?
H22A C22A H22B 109.5 . . ?
H22A C22A H22C 109.5 . . ?
H22B C22A H22C 109.5 . . ?
C9 C11 H11D 109.5 . . ?
C9 C11 H11E 109.5 . . ?
C9 C11 H11F 109.5 . . ?
H11D C11 H11E 109.5 . . ?
H11D C11 H11F 109.5 . . ?
H11E C11 H11F 109.5 . . ?
C9 C12 H12D 109.5 . . ?
C9 C12 H12E 109.5 . . ?
C9 C12 H12F 109.5 . . ?
H12D C12 H12E 109.5 . . ?
H12D C12 H12F 109.5 . . ?
H12E C12 H12F 109.5 . . ?
C9 C10 H10D 109.5 . . ?
C9 C10 H10E 109.5 . . ?
C9 C10 H10F 109.5 . . ?
H10D C10 H10E 109.5 . . ?
H10D C10 H10F 109.5 . . ?
H10E C10 H10F 109.5 . . ?
C21 C22 H22D 109.5 . . ?
C21 C22 H22E 109.5 . . ?
C21 C22 H22F 109.5 . . ?
H22D C22 H22E 109.5 . . ?
H22D C22 H22F 109.5 . . ?
H22E C22 H22F 109.5 . . ?
C21 C23 H23D 109.5 . . ?
C21 C23 H23E 109.5 . . ?
C21 C23 H23F 109.5 . . ?
H23D C23 H23E 109.5 . . ?
H23D C23 H23F 109.5 . . ?
H23E C23 H23F 109.5 . . ?
C21 C24 H24D 109.5 . . ?
C21 C24 H24E 109.5 . . ?
C21 C24 H24F 109.5 . . ?
H24D C24 H24E 109.5 . . ?
H24D C24 H24F 109.5 . . ?
H24E C24 H24F 109.5 . . ?

loop_
_geom_bond_atom_site_label_1
_geom_bond_atom_site_label_2
_geom_bond_distance
_geom_bond_site_symmetry_2
_geom_bond_publ_flag
Ag1 Ag1 3.0824(6) 3_666 ?
Ag1 N2 2.154(2) . ?
Ag1 N1 2.155(2) . ?
O2 C8 1.232(3) . ?
N2 C13 1.338(4) . ?
N2 C17 1.327(4) . ?
O4 C20 1.249(4) . ?
N1 C1 1.328(4) . ?
N1 C5 1.333(4) . ?
O3 H3 0.8200 . ?
O3 C18 1.297(3) . ?
O1 H1 0.8200 . ?
O1 C6 1.304(3) . ?
C3 C6 1.478(4) . ?
C3 C4 1.383(4) . ?
C3 C2 1.380(4) . ?
N009 O8 1.135(19) . ?
N009 O10 1.08(2) . ?
N009 O6 1.29(2) . ?
N009 O7 1.167(7) . ?
N009 O5 1.147(10) . ?
N009 O9 1.255(8) . ?
C14 H14 0.9300 . ?
C14 C15 1.377(4) . ?
C14 C13 1.375(4) . ?
C7 H7 0.9300 . ?
C7 C8 1.422(4) . ?
C7 C6 1.351(4) . ?
C15 C18 1.485(4) . ?
C15 C16 1.386(4) . ?
C8 C9 1.512(4) . ?
C19 H19 0.9300 . ?
C19 C18 1.363(4) . ?
C19 C20 1.424(4) . ?
C4 H4 0.9300 . ?
C4 C5 1.371(4) . ?
C2 H2 0.9300 . ?
C2 C1 1.370(4) . ?
C13 H13 0.9300 . ?
C1 H1A 0.9300 . ?
C16 H16 0.9300 . ?
C16 C17 1.370(4) . ?
C17 H17 0.9300 . ?
C20 C21 1.503(4) . ?
C5 H5 0.9300 . ?
C9 C11A 1.482(6) . ?
C9 C10A 1.563(6) . ?
C9 C12A 1.489(6) . ?
C9 C11 1.54(2) . ?
C9 C12 1.71(2) . ?
C9 C10 1.44(2) . ?
C21 C24A 1.526(10) . ?
C21 C23A 1.424(12) . ?
C21 C22A 1.570(7) . ?
C21 C22 1.570(10) . ?
C21 C23 1.628(19) . ?
C21 C24 1.404(10) . ?
C11A H11A 0.9600 . ?
C11A H11B 0.9600 . ?
C11A H11C 0.9600 . ?
C24A H24A 0.9600 . ?
C24A H24B 0.9600 . ?
C24A H24C 0.9600 . ?
C23A H23A 0.9600 . ?
C23A H23B 0.9600 . ?
C23A H23C 0.9600 . ?
C10A H10A 0.9600 . ?
C10A H10B 0.9600 . ?
C10A H10C 0.9600 . ?
C12A H12A 0.9600 . ?
C12A H12B 0.9600 . ?
C12A H12C 0.9600 . ?
C22A H22A 0.9600 . ?
C22A H22B 0.9600 . ?
C22A H22C 0.9600 . ?
C11 H11D 0.9600 . ?
C11 H11E 0.9600 . ?
C11 H11F 0.9600 . ?
C12 H12D 0.9600 . ?
C12 H12E 0.9600 . ?
C12 H12F 0.9600 . ?
C10 H10D 0.9600 . ?
C10 H10E 0.9600 . ?
C10 H10F 0.9600 . ?
C22 H22D 0.9600 . ?
C22 H22E 0.9600 . ?
C22 H22F 0.9600 . ?
C23 H23D 0.9600 . ?
C23 H23E 0.9600 . ?
C23 H23F 0.9600 . ?
C24 H24D 0.9600 . ?
C24 H24E 0.9600 . ?
C24 H24F 0.9600 . ?

loop_
_geom_torsion_atom_site_label_1
_geom_torsion_atom_site_label_2
_geom_torsion_atom_site_label_3
_geom_torsion_atom_site_label_4
_geom_torsion
_geom_torsion_site_symmetry_1
_geom_torsion_site_symmetry_2
_geom_torsion_site_symmetry_3
_geom_torsion_site_symmetry_4
_geom_torsion_publ_flag
Ag1 N2 C13 C14 177.5(2) . . . . ?
Ag1 N2 C17 C16 -177.9(2) . . . . ?
Ag1 N1 C1 C2 175.0(2) . . . . ?
Ag1 N1 C5 C4 -173.5(2) . . . . ?
O2 C8 C9 C11A -127.2(5) . . . . ?
O2 C8 C9 C10A -6.7(6) . . . . ?
O2 C8 C9 C12A 109.7(5) . . . . ?
O2 C8 C9 C11 -67.8(13) . . . . ?
O2 C8 C9 C12 175.1(18) . . . . ?
O2 C8 C9 C10 55.5(18) . . . . ?
O4 C20 C21 C24A 107.9(7) . . . . ?
O4 C20 C21 C23A -129.5(9) . . . . ?
O4 C20 C21 C22A -1.9(6) . . . . ?
O4 C20 C21 C22 -57.4(8) . . . . ?
O4 C20 C21 C23 -168.2(7) . . . . ?
O4 C20 C21 C24 70.4(10) . . . . ?
C3 C4 C5 N1 -0.4(5) . . . . ?
C3 C2 C1 N1 -2.6(5) . . . . ?
C14 C15 C18 O3 -177.5(3) . . . . ?
C14 C15 C18 C19 2.4(4) . . . . ?
C14 C15 C16 C17 -1.9(4) . . . . ?
C7 C8 C9 C11A 52.7(5) . . . . ?
C7 C8 C9 C10A 173.2(5) . . . . ?
C7 C8 C9 C12A -70.5(5) . . . . ?
C7 C8 C9 C11 112.1(13) . . . . ?
C7 C8 C9 C12 -5.0(18) . . . . ?
C7 C8 C9 C10 -124.6(18) . . . . ?
C15 C14 C13 N2 0.0(4) . . . . ?
C15 C16 C17 N2 0.8(5) . . . . ?
C8 C7 C6 O1 3.2(5) . . . . ?
C8 C7 C6 C3 -175.0(3) . . . . ?
C6 C3 C4 C5 176.1(3) . . . . ?
C6 C3 C2 C1 -174.7(3) . . . . ?
C6 C7 C8 O2 -2.3(5) . . . . ?
C6 C7 C8 C9 177.8(3) . . . . ?
C19 C20 C21 C24A -71.3(7) . . . . ?
C19 C20 C21 C23A 51.3(9) . . . . ?
C19 C20 C21 C22A 178.9(6) . . . . ?
C19 C20 C21 C22 123.3(7) . . . . ?
C19 C20 C21 C23 12.6(8) . . . . ?
C19 C20 C21 C24 -108.9(10) . . . . ?
C18 C15 C16 C17 177.4(3) . . . . ?
C18 C19 C20 O4 0.3(5) . . . . ?
C18 C19 C20 C21 179.5(3) . . . . ?
C4 C3 C6 O1 166.3(3) . . . . ?
C4 C3 C6 C7 -15.4(4) . . . . ?
C4 C3 C2 C1 4.1(4) . . . . ?
C2 C3 C6 O1 -14.9(4) . . . . ?
C2 C3 C6 C7 163.4(3) . . . . ?
C2 C3 C4 C5 -2.6(4) . . . . ?
C13 N2 C17 C16 0.8(5) . . . . ?
C13 C14 C15 C18 -177.7(2) . . . . ?
C13 C14 C15 C16 1.5(4) . . . . ?
C1 N1 C5 C4 2.0(4) . . . . ?
C16 C15 C18 O3 3.3(4) . . . . ?
C16 C15 C18 C19 -176.8(3) . . . . ?
C17 N2 C13 C14 -1.1(4) . . . . ?
C20 C19 C18 O3 0.8(5) . . . . ?
C20 C19 C18 C15 -179.1(3) . . . . ?
C5 N1 C1 C2 -0.5(5) . . . . ?
